data_7703690
loop_
_publ_author_name
'Sinha, Suman'
'Das, Siuli'
'Mondal, Rakesh'
'Mandal, Sutanuva'
'Paul, Nanda D.'

_publ_section_title
;
 Cobalt complexes of redox noninnocent azo-aromatic pincers. Isolation,
 characterization, and application as catalysts for the synthesis of
 quinazolin-4(3H)-ones.
;
_journal_issue 25
_journal_name_full 'Dalton transactions (Cambridge, England : 2003)'
_journal_page_first 8448
_journal_page_last 8459
_journal_paper_doi 10.1039/d0dt00394h
_journal_volume 49
_journal_year 2020
_chemical_formula_sum 'C24 H16 Cl2 Co N6'
_chemical_formula_weight 518.26
_space_group_crystal_system triclinic
_space_group_IT_number 2
_space_group_name_Hall '-P 1'
_space_group_name_H-M_alt 'P -1'
_atom_sites_solution_hydrogens geom
_audit_creation_method SHELXL-2018/3
_audit_update_record
;
2020-03-02 deposited with the CCDC.	2020-03-04 downloaded from the CCDC.
;
_cell_angle_alpha 101.699(2)
_cell_angle_beta 98.267(2)
_cell_angle_gamma 90.736(2)
_cell_formula_units_Z 2
_cell_length_a 8.4667(7)
_cell_length_b 10.9982(9)
_cell_length_c 12.1179(10)
_cell_measurement_reflns_used 438
_cell_measurement_temperature 127(2)
_cell_measurement_theta_max 25.00
_cell_measurement_theta_min 2.99
_cell_volume 1092.45(16)
_computing_structure_refinement 'SHELXL-2018/3 (Sheldrick, 2018)'
_computing_structure_solution 'SHELXT 2014/5 (Sheldrick, 2014)'
_diffrn_ambient_temperature 127(2)
_diffrn_measured_fraction_theta_full 0.999
_diffrn_measured_fraction_theta_max 0.999
_diffrn_measurement_device_type CCD
_diffrn_measurement_method 'omega and phi scans'
_diffrn_radiation_type MoK\a
_diffrn_radiation_wavelength 0.71073
_diffrn_reflns_av_R_equivalents 0.0512
_diffrn_reflns_av_unetI/netI 0.0309
_diffrn_reflns_Laue_measured_fraction_full 0.999
_diffrn_reflns_Laue_measured_fraction_max 0.999
_diffrn_reflns_limit_h_max 10
_diffrn_reflns_limit_h_min -10
_diffrn_reflns_limit_k_max 14
_diffrn_reflns_limit_k_min -14
_diffrn_reflns_limit_l_max 15
_diffrn_reflns_limit_l_min -15
_diffrn_reflns_number 31435
_diffrn_reflns_point_group_measured_fraction_full 0.999
_diffrn_reflns_point_group_measured_fraction_max 0.999
_diffrn_reflns_theta_full 25.242
_diffrn_reflns_theta_max 27.163
_diffrn_reflns_theta_min 2.288
_diffrn_source 'fine-focus sealed tube'
_exptl_absorpt_coefficient_mu 1.056
_exptl_absorpt_correction_T_max 0.7455
_exptl_absorpt_correction_T_min 0.6270
_exptl_absorpt_correction_type multi-scan
_exptl_crystal_colour Brown
_exptl_crystal_density_diffrn 1.576
_exptl_crystal_description Rod
_exptl_crystal_F_000 526
_exptl_crystal_size_max 0.200
_exptl_crystal_size_mid 0.170
_exptl_crystal_size_min 0.050
_refine_diff_density_max 0.560
_refine_diff_density_min -0.678
_refine_diff_density_rms 0.064
_refine_ls_extinction_method none
_refine_ls_goodness_of_fit_ref 1.079
_refine_ls_hydrogen_treatment constr
_refine_ls_matrix_type full
_refine_ls_number_parameters 307
_refine_ls_number_reflns 4840
_refine_ls_number_restraints 0
_refine_ls_restrained_S_all 1.079
_refine_ls_R_factor_all 0.0437
_refine_ls_R_factor_gt 0.0324
_refine_ls_shift/su_max 0.001
_refine_ls_shift/su_mean 0.000
_refine_ls_structure_factor_coef Fsqd
_refine_ls_weighting_details 'w=1/[\s^2^(Fo^2^)+(0.0311P)^2^+1.0058P] where P=(Fo^2^+2Fc^2^)/3'
_refine_ls_weighting_scheme calc
_refine_ls_wR_factor_gt 0.0799
_refine_ls_wR_factor_ref 0.0848
_reflns_Friedel_coverage 0.000
_reflns_number_gt 4039
_reflns_number_total 4840
_reflns_threshold_expression 'I > 2\s(I)'
_cod_data_source_file d0dt00394h2.cif
_cod_data_source_block 2_0m
_cod_depositor_comments 'Adding full bibliography for 7703688--7703690.cif.'
_cod_database_code 7703690
_shelx_shelxl_version_number 2018/3
_shelx_space_group_comment
;
The symmetry employed for this shelxl refinement is uniquely defined
by the following loop, which should always be used as a source of
symmetry information in preference to the above space-group names.
They are only intended as comments.
;
_shelx_estimated_absorpt_t_min 0.627
_shelx_estimated_absorpt_t_max 0.746

loop_
_space_group_symop_operation_xyz
'x, y, z'
'-x, -y, -z'

loop_
_atom_site_label
_atom_site_type_symbol
_atom_site_fract_x
_atom_site_fract_y
_atom_site_fract_z
_atom_site_U_iso_or_equiv
_atom_site_adp_type
_atom_site_occupancy
_atom_site_site_symmetry_order
_atom_site_calc_flag
_atom_site_refinement_flags_posn
_atom_site_refinement_flags_adp
_atom_site_refinement_flags_occupancy
_atom_site_disorder_assembly
_atom_site_disorder_group
Co Co 0.72272(4) 0.78750(3) 0.67111(2) 0.02093(9) Uani 0.95 1 d . . P A 1
CoA Co 0.7749(8) 0.7044(9) 0.6579(6) 0.0382(17) Uani 0.05 1 d . . P A 2
Cl1 Cl 0.72540(6) 0.71522(5) 0.83201(4) 0.02220(12) Uani 1 1 d . . . . .
Cl2 Cl 0.95591(6) 0.86333(5) 0.63690(5) 0.02648(13) Uani 1 1 d . . . . .
N1 N 0.6151(2) 0.96556(16) 0.75066(14) 0.0199(4) Uani 1 1 d . . . . .
N2 N 0.4788(2) 0.99194(16) 0.70604(15) 0.0216(4) Uani 1 1 d . . . . .
N3 N 0.5219(2) 0.81777(15) 0.56880(14) 0.0183(3) Uani 1 1 d . . . . .
N4 N 0.6887(2) 0.61988(15) 0.52614(14) 0.0186(3) Uani 1 1 d . . . . .
N5 N 0.8767(2) 0.50595(16) 0.60969(15) 0.0233(4) Uani 1 1 d . . . . .
N6 N 0.9305(2) 0.40000(17) 0.59928(15) 0.0240(4) Uani 1 1 d . . . . .
C1 C 0.6713(3) 1.04346(19) 0.85962(18) 0.0234(4) Uani 1 1 d . . . . .
C2 C 0.5690(3) 1.1022(2) 0.9303(2) 0.0311(5) Uani 1 1 d . . . . .
H2 H 0.456596 1.091056 0.908314 0.037 Uiso 1 1 calc R U . . .
C3 C 0.6323(3) 1.1777(3) 1.0341(2) 0.0421(6) Uani 1 1 d . . . . .
H3 H 0.562991 1.217469 1.084023 0.051 Uiso 1 1 calc R U . . .
C4 C 0.7964(3) 1.1952(2) 1.0651(2) 0.0404(6) Uani 1 1 d . . . . .
H4 H 0.839270 1.247120 1.136047 0.049 Uiso 1 1 calc R U . . .
C5 C 0.8974(3) 1.1376(2) 0.9933(2) 0.0347(6) Uani 1 1 d . . . . .
H5 H 1.009710 1.151616 1.013693 0.042 Uiso 1 1 calc R U . . .
C6 C 0.8351(3) 1.0591(2) 0.89129(19) 0.0285(5) Uani 1 1 d . . . . .
H6 H 0.904677 1.016244 0.843242 0.034 Uiso 1 1 calc R U . . .
C7 C 0.4327(2) 0.91504(18) 0.59795(17) 0.0198(4) Uani 1 1 d . . . . .
C8 C 0.3025(2) 0.94374(19) 0.52438(19) 0.0233(4) Uani 1 1 d . . . . .
H8 H 0.237543 1.010688 0.549135 0.028 Uiso 1 1 calc R U . . .
C9 C 0.2700(2) 0.87388(19) 0.41623(19) 0.0227(4) Uani 1 1 d . . . . .
H9 H 0.184380 0.894078 0.364168 0.027 Uiso 1 1 calc R U . . .
C10 C 0.3635(2) 0.77176(18) 0.38176(17) 0.0194(4) Uani 1 1 d . . . . .
C11 C 0.4856(2) 0.74564(18) 0.46333(16) 0.0173(4) Uani 1 1 d . . . . .
C12 C 0.3404(2) 0.69234(19) 0.27115(17) 0.0212(4) Uani 1 1 d . . . . .
H12 H 0.263010 0.711461 0.212921 0.025 Uiso 1 1 calc R U . . .
C13 C 0.4273(2) 0.5903(2) 0.24822(17) 0.0217(4) Uani 1 1 d . . . . .
H13 H 0.409005 0.538906 0.174071 0.026 Uiso 1 1 calc R U . . .
C14 C 0.5459(2) 0.55772(18) 0.33256(17) 0.0188(4) Uani 1 1 d . . . . .
C15 C 0.5777(2) 0.63800(18) 0.43983(16) 0.0171(4) Uani 1 1 d . . . . .
C16 C 0.6351(2) 0.44972(19) 0.31765(18) 0.0224(4) Uani 1 1 d . . . . .
H16 H 0.620170 0.392324 0.246571 0.027 Uiso 1 1 calc R U . . .
C17 C 0.7435(2) 0.42806(19) 0.40630(19) 0.0227(4) Uani 1 1 d . . . . .
H17 H 0.801852 0.354385 0.398020 0.027 Uiso 1 1 calc R U . . .
C18 C 0.7673(2) 0.51618(19) 0.50971(17) 0.0202(4) Uani 1 1 d . . . . .
C19 C 1.0323(3) 0.3812(2) 0.69850(18) 0.0244(4) Uani 1 1 d . . . . .
C20 C 1.0477(3) 0.4627(2) 0.8045(2) 0.0292(5) Uani 1 1 d . . . . .
H20 H 0.991576 0.537464 0.814084 0.035 Uiso 1 1 calc R U . . .
C21 C 1.1467(3) 0.4321(3) 0.8951(2) 0.0354(6) Uani 1 1 d . . . . .
H21 H 1.158536 0.485788 0.968163 0.043 Uiso 1 1 calc R U . . .
C22 C 1.2285(3) 0.3231(3) 0.8793(2) 0.0376(6) Uani 1 1 d . . . . .
H22 H 1.297130 0.302935 0.941606 0.045 Uiso 1 1 calc R U . . .
C23 C 1.2115(3) 0.2433(2) 0.7741(2) 0.0352(6) Uani 1 1 d . . . . .
H23 H 1.268298 0.168867 0.764240 0.042 Uiso 1 1 calc R U . . .
C24 C 1.1120(3) 0.2719(2) 0.6836(2) 0.0284(5) Uani 1 1 d . . . . .
H24 H 1.098267 0.216708 0.611307 0.034 Uiso 1 1 calc R U . . .

loop_
_atom_site_aniso_label
_atom_site_aniso_U_11
_atom_site_aniso_U_22
_atom_site_aniso_U_33
_atom_site_aniso_U_23
_atom_site_aniso_U_13
_atom_site_aniso_U_12
Co 0.02087(16) 0.02412(19) 0.01668(15) 0.00443(12) -0.00101(11) -0.00177(13)
CoA 0.025(3) 0.065(6) 0.023(3) 0.004(3) 0.002(3) 0.010(3)
Cl1 0.0290(3) 0.0209(3) 0.0157(2) 0.00347(18) 0.00035(19) 0.00056(19)
Cl2 0.0217(3) 0.0280(3) 0.0290(3) 0.0017(2) 0.0074(2) -0.0008(2)
N1 0.0213(9) 0.0174(9) 0.0218(9) 0.0055(7) 0.0033(7) 0.0028(7)
N2 0.0211(9) 0.0165(9) 0.0257(9) 0.0024(7) 0.0013(7) 0.0012(7)
N3 0.0192(8) 0.0159(8) 0.0192(8) 0.0021(7) 0.0028(7) -0.0021(6)
N4 0.0195(8) 0.0201(9) 0.0174(8) 0.0059(7) 0.0038(7) -0.0005(7)
N5 0.0244(9) 0.0200(9) 0.0276(9) 0.0056(7) 0.0096(7) 0.0041(7)
N6 0.0220(9) 0.0220(9) 0.0284(10) 0.0040(8) 0.0075(7) 0.0009(7)
C1 0.0283(11) 0.0167(10) 0.0235(10) 0.0036(8) -0.0013(9) 0.0020(8)
C2 0.0290(12) 0.0294(12) 0.0308(12) 0.0003(10) -0.0003(10) 0.0027(9)
C3 0.0417(15) 0.0395(15) 0.0380(14) -0.0089(12) 0.0055(12) 0.0126(12)
C4 0.0440(15) 0.0300(13) 0.0359(14) -0.0110(11) -0.0065(11) 0.0053(11)
C5 0.0304(13) 0.0296(13) 0.0368(13) -0.0005(10) -0.0087(10) 0.0016(10)
C6 0.0275(12) 0.0265(12) 0.0289(12) 0.0030(9) -0.0010(9) 0.0049(9)
C7 0.0220(10) 0.0143(10) 0.0230(10) 0.0009(8) 0.0071(8) -0.0032(8)
C8 0.0201(10) 0.0177(10) 0.0327(11) 0.0050(9) 0.0058(9) 0.0010(8)
C9 0.0187(10) 0.0192(10) 0.0305(11) 0.0071(9) 0.0024(8) -0.0005(8)
C10 0.0189(10) 0.0166(10) 0.0236(10) 0.0064(8) 0.0030(8) -0.0037(8)
C11 0.0193(10) 0.0144(9) 0.0178(9) 0.0023(7) 0.0037(8) -0.0042(7)
C12 0.0189(10) 0.0236(11) 0.0203(10) 0.0069(8) -0.0028(8) -0.0047(8)
C13 0.0234(11) 0.0224(11) 0.0172(9) 0.0016(8) -0.0002(8) -0.0069(8)
C14 0.0186(10) 0.0180(10) 0.0191(10) 0.0015(8) 0.0038(8) -0.0039(8)
C15 0.0181(9) 0.0160(10) 0.0173(9) 0.0042(8) 0.0022(7) -0.0036(7)
C16 0.0228(10) 0.0180(10) 0.0247(10) -0.0020(8) 0.0073(8) -0.0029(8)
C17 0.0196(10) 0.0186(10) 0.0317(11) 0.0059(9) 0.0089(9) 0.0013(8)
C18 0.0177(10) 0.0216(10) 0.0224(10) 0.0060(8) 0.0046(8) -0.0027(8)
C19 0.0194(10) 0.0316(12) 0.0246(11) 0.0103(9) 0.0049(8) -0.0021(9)
C20 0.0267(12) 0.0295(12) 0.0338(12) 0.0093(10) 0.0075(10) 0.0074(9)
C21 0.0366(14) 0.0460(15) 0.0227(11) 0.0040(10) 0.0047(10) 0.0101(11)
C22 0.0407(14) 0.0530(16) 0.0234(11) 0.0164(11) 0.0054(10) 0.0188(12)
C23 0.0397(14) 0.0370(14) 0.0337(13) 0.0131(11) 0.0118(11) 0.0146(11)
C24 0.0293(12) 0.0299(12) 0.0272(11) 0.0064(9) 0.0077(9) 0.0021(9)

loop_
_atom_type_symbol
_atom_type_description
_atom_type_scat_dispersion_real
_atom_type_scat_dispersion_imag
_atom_type_scat_source
C C 0.0033 0.0016 'International Tables Vol C Tables 4.2.6.8 and 6.1.1.4'
H H 0.0000 0.0000 'International Tables Vol C Tables 4.2.6.8 and 6.1.1.4'
N N 0.0061 0.0033 'International Tables Vol C Tables 4.2.6.8 and 6.1.1.4'
Cl Cl 0.1484 0.1585 'International Tables Vol C Tables 4.2.6.8 and 6.1.1.4'
Co Co 0.3494 0.9721 'International Tables Vol C Tables 4.2.6.8 and 6.1.1.4'

loop_
_geom_angle_atom_site_label_1
_geom_angle_atom_site_label_2
_geom_angle_atom_site_label_3
_geom_angle
_geom_angle_site_symmetry_1
_geom_angle_site_symmetry_3
_geom_angle_publ_flag
N3 Co Cl1 124.60(5) . . ?
N3 Co N1 70.24(6) . . ?
Cl1 Co N1 90.84(5) . . ?
N3 Co Cl2 116.83(5) . . ?
Cl1 Co Cl2 117.65(2) . . ?
N1 Co Cl2 100.50(5) . . ?
N3 Co N4 74.95(6) . . ?
Cl1 Co N4 106.45(5) . . ?
N1 Co N4 145.02(6) . . ?
Cl2 Co N4 97.94(5) . . ?
N4 CoA Cl1 133.7(4) . . ?
N4 CoA Cl2 110.7(3) . . ?
Cl1 CoA Cl2 114.7(3) . . ?
N2 N1 C1 113.77(17) . . ?
N2 N1 Co 118.75(13) . . ?
C1 N1 Co 126.51(13) . . ?
N1 N2 C7 111.01(17) . . ?
C7 N3 C11 118.47(17) . . ?
C7 N3 Co 121.75(13) . . ?
C11 N3 Co 119.42(13) . . ?
C18 N4 C15 117.36(17) . . ?
C18 N4 CoA 105.6(3) . . ?
C15 N4 CoA 136.8(3) . . ?
C18 N4 Co 130.82(14) . . ?
C15 N4 Co 111.52(13) . . ?
N6 N5 C18 110.74(18) . . ?
N5 N6 C19 113.58(18) . . ?
C2 C1 C6 120.7(2) . . ?
C2 C1 N1 122.5(2) . . ?
C6 C1 N1 116.84(19) . . ?
C1 C2 C3 119.2(2) . . ?
C1 C2 H2 120.4 . . ?
C3 C2 H2 120.4 . . ?
C4 C3 C2 120.2(2) . . ?
C4 C3 H3 119.9 . . ?
C2 C3 H3 119.9 . . ?
C5 C4 C3 120.2(2) . . ?
C5 C4 H4 119.9 . . ?
C3 C4 H4 119.9 . . ?
C4 C5 C6 120.0(2) . . ?
C4 C5 H5 120.0 . . ?
C6 C5 H5 120.0 . . ?
C1 C6 C5 119.8(2) . . ?
C1 C6 H6 120.1 . . ?
C5 C6 H6 120.1 . . ?
N3 C7 C8 122.55(18) . . ?
N3 C7 N2 117.02(18) . . ?
C8 C7 N2 120.38(18) . . ?
C9 C8 C7 118.86(19) . . ?
C9 C8 H8 120.6 . . ?
C7 C8 H8 120.6 . . ?
C8 C9 C10 120.1(2) . . ?
C8 C9 H9 120.0 . . ?
C10 C9 H9 120.0 . . ?
C11 C10 C9 117.01(19) . . ?
C11 C10 C12 118.09(18) . . ?
C9 C10 C12 124.89(19) . . ?
N3 C11 C10 122.86(18) . . ?
N3 C11 C15 115.93(17) . . ?
C10 C11 C15 121.20(18) . . ?
C13 C12 C10 120.92(19) . . ?
C13 C12 H12 119.5 . . ?
C10 C12 H12 119.5 . . ?
C12 C13 C14 121.78(19) . . ?
C12 C13 H13 119.1 . . ?
C14 C13 H13 119.1 . . ?
C15 C14 C16 116.17(18) . . ?
C15 C14 C13 118.49(18) . . ?
C16 C14 C13 125.34(19) . . ?
N4 C15 C14 124.60(18) . . ?
N4 C15 C11 116.08(17) . . ?
C14 C15 C11 119.30(18) . . ?
C17 C16 C14 119.62(19) . . ?
C17 C16 H16 120.2 . . ?
C14 C16 H16 120.2 . . ?
C16 C17 C18 119.26(19) . . ?
C16 C17 H17 120.4 . . ?
C18 C17 H17 120.4 . . ?
N4 C18 C17 122.91(19) . . ?
N4 C18 N5 111.70(17) . . ?
C17 C18 N5 125.38(19) . . ?
C24 C19 C20 121.4(2) . . ?
C24 C19 N6 114.6(2) . . ?
C20 C19 N6 124.0(2) . . ?
C21 C20 C19 118.5(2) . . ?
C21 C20 H20 120.8 . . ?
C19 C20 H20 120.8 . . ?
C20 C21 C22 119.9(2) . . ?
C20 C21 H21 120.0 . . ?
C22 C21 H21 120.0 . . ?
C23 C22 C21 120.9(2) . . ?
C23 C22 H22 119.6 . . ?
C21 C22 H22 119.6 . . ?
C24 C23 C22 119.8(2) . . ?
C24 C23 H23 120.1 . . ?
C22 C23 H23 120.1 . . ?
C23 C24 C19 119.6(2) . . ?
C23 C24 H24 120.2 . . ?
C19 C24 H24 120.2 . . ?

loop_
_geom_bond_atom_site_label_1
_geom_bond_atom_site_label_2
_geom_bond_distance
_geom_bond_site_symmetry_2
_geom_bond_publ_flag
Co N3 2.0284(17) . ?
Co Cl1 2.2473(6) . ?
Co N1 2.2643(17) . ?
Co Cl2 2.2580(6) . ?
Co N4 2.2573(17) . ?
CoA N4 1.730(7) . ?
CoA Cl1 2.190(7) . ?
CoA Cl2 2.386(8) . ?
N1 N2 1.266(2) . ?
N1 C1 1.433(3) . ?
N2 C7 1.407(3) . ?
N3 C7 1.336(3) . ?
N3 C11 1.352(2) . ?
N4 C18 1.322(3) . ?
N4 C15 1.350(3) . ?
N5 N6 1.246(2) . ?
N5 C18 1.440(3) . ?
N6 C19 1.428(3) . ?
C1 C2 1.380(3) . ?
C1 C6 1.384(3) . ?
C2 C3 1.389(3) . ?
C2 H2 0.9500 . ?
C3 C4 1.387(4) . ?
C3 H3 0.9500 . ?
C4 C5 1.376(4) . ?
C4 H4 0.9500 . ?
C5 C6 1.385(3) . ?
C5 H5 0.9500 . ?
C6 H6 0.9500 . ?
C7 C8 1.397(3) . ?
C8 C9 1.366(3) . ?
C8 H8 0.9500 . ?
C9 C10 1.411(3) . ?
C9 H9 0.9500 . ?
C10 C11 1.399(3) . ?
C10 C12 1.429(3) . ?
C11 C15 1.429(3) . ?
C12 C13 1.353(3) . ?
C12 H12 0.9500 . ?
C13 C14 1.429(3) . ?
C13 H13 0.9500 . ?
C14 C15 1.404(3) . ?
C14 C16 1.410(3) . ?
C16 C17 1.371(3) . ?
C16 H16 0.9500 . ?
C17 C18 1.407(3) . ?
C17 H17 0.9500 . ?
C19 C24 1.379(3) . ?
C19 C20 1.397(3) . ?
C20 C21 1.384(3) . ?
C20 H20 0.9500 . ?
C21 C22 1.386(4) . ?
C21 H21 0.9500 . ?
C22 C23 1.380(4) . ?
C22 H22 0.9500 . ?
C23 C24 1.376(3) . ?
C23 H23 0.9500 . ?
C24 H24 0.9500 . ?
